data_2310618
loop_
_publ_author_name
'Kay, H.F.'
'Bailey, P.C.'

_publ_section_title
;
 Structure and properties of Ca Ti O3
;
_journal_name_full 'Acta Crystallographica (1,1948-23,1967)'
_journal_page_first 219
_journal_page_last 226
_journal_volume 10
_journal_year 1957
_chemical_formula_sum 'Ca O3 Ti'
_chemical_name_systematic 'Ca (Ti O3)'
_space_group_IT_number 62
_symmetry_space_group_name_Hall '-P 2n 2ac'
_symmetry_space_group_name_H-M 'P c m n'
_cell_angle_alpha 90
_cell_angle_beta 90
_cell_angle_gamma 90
_cell_formula_units_Z 4
_cell_length_a 5.367
_cell_length_b 7.6438
_cell_length_c 5.4439
_cell_volume 223.332
_citation_journal_id_ASTM ACCRA9
_cod_data_source_file Kay_ACCRA9_1957_231.cif
_cod_data_source_block Ca1O3Ti1
_cod_original_sg_symbol_Hall '-P 2ac 2n (z,y,-x)'
_cod_original_formula_sum 'Ca1 O3 Ti1'
_cod_database_code 2310618

loop_
_symmetry_equiv_pos_as_xyz
x,y,z
x+1/2,-y,-z+1/2
-x+1/2,-y+1/2,z+1/2
-x,y+1/2,-z
-x,-y,-z
-x-1/2,y,z-1/2
x-1/2,y-1/2,-z-1/2
x,-y-1/2,z

loop_
_atom_site_label
_atom_site_type_symbol
_atom_site_fract_x
_atom_site_fract_y
_atom_site_fract_z
_atom_site_occupancy
_atom_site_U_iso_or_equiv
O2 O-2 0.232 -0.026 0.232 1 0.0
Ti1 Ti+4 0.5 0 0 1 0.0
Ca1 Ca+2 0 0.25 0.03 1 0.0
O1 O-2 0.463 0.25 -0.018 1 0.0
